data_1519967
loop_
_publ_author_name
'Callear, Samantha K.'
'Hursthouse, Michael B.'
'Threlfall, Terence L.'

_publ_section_title
;
 Diethylammonium DL-tartrate
;
_journal_name_full 'Crystal Structure Report Archive'
_journal_page_first 588
_journal_year 2008
_chemical_formula_sum 'C8 H17 N O6'
_chemical_formula_weight 223.23
_chemical_name_systematic
;
Diethylammonium DL-tartrate
;
_space_group_IT_number 14
_symmetry_cell_setting monoclinic
_symmetry_space_group_name_Hall '-P 2ybc'
_symmetry_space_group_name_H-M 'P 1 21/c 1'
_atom_sites_solution_hydrogens geom
_atom_sites_solution_primary direct
_atom_sites_solution_secondary difmap
_cell_angle_alpha 90.00
_cell_angle_beta 94.415(15)
_cell_angle_gamma 90.00
_cell_formula_units_Z 4
_cell_length_a 8.1431(13)
_cell_length_b 9.4941(19)
_cell_length_c 14.362(3)
_cell_measurement_reflns_used 2627
_cell_measurement_temperature 120(2)
_cell_measurement_theta_max 27.48
_cell_measurement_theta_min 2.91
_cell_volume 1107.1(4)
_computing_cell_refinement 'DENZO (Otwinowski & Minor, 1997) & COLLECT (Hooft, R.W.W., 1998)'
_computing_data_collection 'COLLECT (Hooft, R.W.W., 1998)'
_computing_data_reduction 'DENZO (Otwinowski & Minor, 1997) & COLLECT (Hooft, R.W.W., 1998)'
_computing_structure_refinement 'SHELXL-97 (Sheldrick, 1997)'
_diffrn_ambient_temperature 120(2)
_diffrn_detector_area_resol_mean 9.091
_diffrn_measured_fraction_theta_full 0.998
_diffrn_measured_fraction_theta_max 0.998
_diffrn_measurement_device_type 'Bruker-Nonius 95mm CCD camera on \k-goniostat'
_diffrn_measurement_method '\f & \w scans'
_diffrn_radiation_monochromator '10cm confocal mirrors'
_diffrn_radiation_source 'Bruker-Nonius FR591 rotating anode'
_diffrn_radiation_type MoK\a
_diffrn_radiation_wavelength 0.71073
_diffrn_reflns_av_R_equivalents 0.0544
_diffrn_reflns_av_sigmaI/netI 0.0448
_diffrn_reflns_limit_h_max 10
_diffrn_reflns_limit_h_min -10
_diffrn_reflns_limit_k_max 12
_diffrn_reflns_limit_k_min -12
_diffrn_reflns_limit_l_max 18
_diffrn_reflns_limit_l_min -18
_diffrn_reflns_number 13628
_diffrn_reflns_theta_full 27.48
_diffrn_reflns_theta_max 27.48
_diffrn_reflns_theta_min 3.30
_exptl_absorpt_coefficient_mu 0.115
_exptl_absorpt_correction_T_max 0.9966
_exptl_absorpt_correction_T_min 0.9841
_exptl_absorpt_correction_type multi-scan
_exptl_absorpt_process_details 'SADABS V2.10 (Sheldrick, G.M., 2003)'
_exptl_crystal_colour colourless
_exptl_crystal_density_diffrn 1.339
_exptl_crystal_density_method 'not measured'
_exptl_crystal_description lath
_exptl_crystal_F_000 480
_exptl_crystal_size_max 0.14
_exptl_crystal_size_mid 0.08
_exptl_crystal_size_min 0.03
_refine_diff_density_max 0.257
_refine_diff_density_min -0.253
_refine_diff_density_rms 0.051
_refine_ls_extinction_method none
_refine_ls_goodness_of_fit_ref 1.043
_refine_ls_hydrogen_treatment constr
_refine_ls_matrix_type full
_refine_ls_number_parameters 141
_refine_ls_number_reflns 2539
_refine_ls_number_restraints 0
_refine_ls_restrained_S_all 1.043
_refine_ls_R_factor_all 0.0678
_refine_ls_R_factor_gt 0.0458
_refine_ls_shift/su_max 0.000
_refine_ls_shift/su_mean 0.000
_refine_ls_structure_factor_coef Fsqd
_refine_ls_weighting_details 'calc w=1/[\s^2^(Fo^2^)+(0.0342P)^2^+0.6096P] where P=(Fo^2^+2Fc^2^)/3'
_refine_ls_weighting_scheme calc
_refine_ls_wR_factor_gt 0.0940
_refine_ls_wR_factor_ref 0.1044
_reflns_number_gt 1953
_reflns_number_total 2539
_reflns_threshold_expression >2sigma(I)
_cod_data_source_file eCrystal-588.cif
_cod_data_source_block 04skc0013p21c
_cod_depositor_comments
;
Citation :
Callear, Samantha K. and Hursthouse, Michael B. and 
Threlfall, Terence L. (2008) 
University of Southampton, Crystal Structure Report Archive. 
(doi:10.5258/ecrystals/588)

More at:
http://ecrystals.chem.soton.ac.uk/588/
;
_cod_original_cell_volume 1107.0(4)
_cod_original_sg_symbol_H-M P21/c
_cod_database_code 1519967

loop_
_symmetry_equiv_pos_as_xyz
'x, y, z'
'-x, y+1/2, -z+1/2'
'-x, -y, -z'
'x, -y-1/2, z-1/2'

loop_
_atom_site_label
_atom_site_type_symbol
_atom_site_fract_x
_atom_site_fract_y
_atom_site_fract_z
_atom_site_U_iso_or_equiv
_atom_site_adp_type
_atom_site_occupancy
_atom_site_symmetry_multiplicity
_atom_site_calc_flag
_atom_site_refinement_flags
_atom_site_disorder_assembly
_atom_site_disorder_group
C1 C 0.74355(19) 0.07492(16) -0.08635(11) 0.0187(3) Uani 1 1 d . . .
C2 C 0.79130(19) 0.09836(17) 0.01692(11) 0.0183(3) Uani 1 1 d . . .
H2 H 0.9095 0.0706 0.0291 0.022 Uiso 1 1 calc R . .
C3 C 0.77771(18) 0.25401(17) 0.04109(11) 0.0182(3) Uani 1 1 d . . .
H3 H 0.8469 0.3094 -0.0004 0.022 Uiso 1 1 calc R . .
C4 C 0.84275(19) 0.27793(17) 0.14258(11) 0.0190(3) Uani 1 1 d . . .
O1A O 0.62273(14) 0.00862(12) -0.11527(8) 0.0249(3) Uani 1 1 d . . .
O1B O 0.84723(14) 0.13664(13) -0.13841(8) 0.0244(3) Uani 1 1 d . . .
H1 H 0.8085 0.1363 -0.1943 0.037 Uiso 1 1 calc R . .
O2 O 0.69836(14) 0.01427(12) 0.07407(8) 0.0220(3) Uani 1 1 d . . .
H2O H 0.5991 0.0390 0.0676 0.033 Uiso 1 1 calc R . .
O3 O 0.61179(13) 0.29819(13) 0.02486(8) 0.0234(3) Uani 1 1 d . . .
H3O H 0.5776 0.3280 0.0749 0.035 Uiso 1 1 calc R . .
O4A O 0.98319(14) 0.23446(14) 0.16691(8) 0.0305(3) Uani 1 1 d . . .
O4B O 0.74620(14) 0.34281(12) 0.19240(8) 0.0247(3) Uani 1 1 d . . .
C21 C 0.7977(2) -0.3470(2) 0.08081(13) 0.0325(4) Uani 1 1 d . . .
H21A H 0.9088 -0.3714 0.1069 0.049 Uiso 1 1 calc R . .
H21B H 0.8035 -0.2662 0.0387 0.049 Uiso 1 1 calc R . .
H21C H 0.7494 -0.4276 0.0460 0.049 Uiso 1 1 calc R . .
C22 C 0.6920(2) -0.30977(18) 0.15907(12) 0.0249(4) Uani 1 1 d . . .
H22A H 0.5789 -0.2877 0.1329 0.030 Uiso 1 1 calc R . .
H22B H 0.6859 -0.3914 0.2016 0.030 Uiso 1 1 calc R . .
C24 C 0.6587(2) -0.13969(18) 0.28805(12) 0.0249(4) Uani 1 1 d . . .
H24A H 0.6567 -0.2145 0.3360 0.030 Uiso 1 1 calc R . .
H24B H 0.5442 -0.1236 0.2618 0.030 Uiso 1 1 calc R . .
C25 C 0.7263(3) -0.0060(2) 0.33260(14) 0.0356(5) Uani 1 1 d . . .
H25A H 0.8399 -0.0218 0.3580 0.053 Uiso 1 1 calc R . .
H25B H 0.6586 0.0218 0.3831 0.053 Uiso 1 1 calc R . .
H25C H 0.7242 0.0690 0.2856 0.053 Uiso 1 1 calc R . .
N23 N 0.76163(16) -0.18621(14) 0.21244(9) 0.0192(3) Uani 1 1 d . . .
H23A H 0.8651 -0.2089 0.2383 0.023 Uiso 1 1 calc R . .
H23B H 0.7725 -0.1125 0.1718 0.023 Uiso 1 1 calc R . .

loop_
_atom_site_aniso_label
_atom_site_aniso_U_11
_atom_site_aniso_U_22
_atom_site_aniso_U_33
_atom_site_aniso_U_23
_atom_site_aniso_U_13
_atom_site_aniso_U_12
C1 0.0203(8) 0.0182(8) 0.0174(8) 0.0012(6) 0.0007(6) 0.0020(6)
C2 0.0185(7) 0.0220(8) 0.0145(8) 0.0017(6) 0.0019(6) 0.0001(6)
C3 0.0182(7) 0.0217(8) 0.0147(8) 0.0009(6) 0.0008(6) 0.0006(6)
C4 0.0197(8) 0.0209(8) 0.0163(8) -0.0009(6) 0.0010(6) -0.0020(6)
O1A 0.0244(6) 0.0294(7) 0.0205(6) -0.0003(5) -0.0021(5) -0.0067(5)
O1B 0.0271(6) 0.0327(7) 0.0134(6) 0.0008(5) 0.0010(5) -0.0079(5)
O2 0.0240(6) 0.0231(6) 0.0192(6) 0.0061(5) 0.0028(5) 0.0004(5)
O3 0.0212(6) 0.0289(6) 0.0195(6) -0.0021(5) -0.0017(5) 0.0069(5)
O4A 0.0199(6) 0.0462(8) 0.0244(7) -0.0089(6) -0.0050(5) 0.0043(5)
O4B 0.0285(6) 0.0305(6) 0.0150(6) -0.0024(5) 0.0015(5) 0.0058(5)
C21 0.0430(11) 0.0275(10) 0.0267(10) -0.0041(8) 0.0007(8) 0.0000(8)
C22 0.0266(8) 0.0221(8) 0.0253(9) -0.0001(7) -0.0022(7) -0.0034(7)
C24 0.0240(8) 0.0302(9) 0.0206(9) 0.0029(7) 0.0022(7) 0.0043(7)
C25 0.0486(12) 0.0317(10) 0.0270(10) -0.0060(8) 0.0048(9) 0.0036(9)
N23 0.0194(6) 0.0197(7) 0.0180(7) 0.0023(6) -0.0015(5) -0.0008(5)

loop_
_atom_type_symbol
_atom_type_description
_atom_type_scat_dispersion_real
_atom_type_scat_dispersion_imag
_atom_type_scat_source
C C 0.0033 0.0016 'International Tables Vol C Tables 4.2.6.8 and 6.1.1.4'
H H 0.0000 0.0000 'International Tables Vol C Tables 4.2.6.8 and 6.1.1.4'
N N 0.0061 0.0033 'International Tables Vol C Tables 4.2.6.8 and 6.1.1.4'
O O 0.0106 0.0060 'International Tables Vol C Tables 4.2.6.8 and 6.1.1.4'

loop_
_geom_angle_atom_site_label_1
_geom_angle_atom_site_label_2
_geom_angle_atom_site_label_3
_geom_angle
_geom_angle_site_symmetry_1
_geom_angle_site_symmetry_3
O1A C1 O1B 125.33(15) . .
O1A C1 C2 123.32(14) . .
O1B C1 C2 111.34(13) . .
O2 C2 C1 112.17(13) . .
O2 C2 C3 111.45(13) . .
C1 C2 C3 110.27(13) . .
O2 C2 H2 107.6 . .
C1 C2 H2 107.6 . .
C3 C2 H2 107.6 . .
O3 C3 C2 109.55(13) . .
O3 C3 C4 111.64(12) . .
C2 C3 C4 109.58(13) . .
O3 C3 H3 108.7 . .
C2 C3 H3 108.7 . .
C4 C3 H3 108.7 . .
O4A C4 O4B 127.09(15) . .
O4A C4 C3 117.60(14) . .
O4B C4 C3 115.30(14) . .
C1 O1B H1 109.5 . .
C2 O2 H2O 109.5 . .
C3 O3 H3O 109.5 . .
C22 C21 H21A 109.5 . .
C22 C21 H21B 109.5 . .
H21A C21 H21B 109.5 . .
C22 C21 H21C 109.5 . .
H21A C21 H21C 109.5 . .
H21B C21 H21C 109.5 . .
N23 C22 C21 110.57(14) . .
N23 C22 H22A 109.5 . .
C21 C22 H22A 109.5 . .
N23 C22 H22B 109.5 . .
C21 C22 H22B 109.5 . .
H22A C22 H22B 108.1 . .
N23 C24 C25 110.60(14) . .
N23 C24 H24A 109.5 . .
C25 C24 H24A 109.5 . .
N23 C24 H24B 109.5 . .
C25 C24 H24B 109.5 . .
H24A C24 H24B 108.1 . .
C24 C25 H25A 109.5 . .
C24 C25 H25B 109.5 . .
H25A C25 H25B 109.5 . .
C24 C25 H25C 109.5 . .
H25A C25 H25C 109.5 . .
H25B C25 H25C 109.5 . .
C24 N23 C22 113.29(13) . .
C24 N23 H23A 108.9 . .
C22 N23 H23A 108.9 . .
C24 N23 H23B 108.9 . .
C22 N23 H23B 108.9 . .
H23A N23 H23B 107.7 . .

loop_
_geom_bond_atom_site_label_1
_geom_bond_atom_site_label_2
_geom_bond_distance
_geom_bond_site_symmetry_2
C1 O1A 1.2139(19) .
C1 O1B 1.3086(19) .
C1 C2 1.520(2) .
C2 O2 1.4070(19) .
C2 C3 1.524(2) .
C2 H2 1.0000 .
C3 O3 1.4167(18) .
C3 C4 1.529(2) .
C3 H3 1.0000 .
C4 O4A 1.2405(19) .
C4 O4B 1.2633(19) .
O1B H1 0.8400 .
O2 H2O 0.8400 .
O3 H3O 0.8400 .
C21 C22 1.509(2) .
C21 H21A 0.9800 .
C21 H21B 0.9800 .
C21 H21C 0.9800 .
C22 N23 1.489(2) .
C22 H22A 0.9900 .
C22 H22B 0.9900 .
C24 N23 1.489(2) .
C24 C25 1.506(3) .
C24 H24A 0.9900 .
C24 H24B 0.9900 .
C25 H25A 0.9800 .
C25 H25B 0.9800 .
C25 H25C 0.9800 .
N23 H23A 0.9200 .
N23 H23B 0.9200 .

loop_
_geom_hbond_atom_site_label_D
_geom_hbond_atom_site_label_H
_geom_hbond_atom_site_label_A
_geom_hbond_distance_DH
_geom_hbond_distance_HA
_geom_hbond_distance_DA
_geom_hbond_angle_DHA
_geom_hbond_site_symmetry_A
O3 H3O O4B 0.84 2.10 2.6002(17) 118.2 .
N23 H23B O2 0.92 1.91 2.7712(18) 154.8 .
O1B H1 O4B 0.84 1.68 2.5123(17) 171.8 4_565
O2 H2O O1A 0.84 2.03 2.7335(16) 140.7 3_655
N23 H23A O4A 0.92 1.85 2.7079(18) 155.0 2_745
